data_5000050
loop_
_publ_author_name
'Sheldrick, George M.'
'Jones, Peter G.'
'Kennard, Olga'
'Williams, Dudley H.'
'Smith, Gerald A.'

_publ_section_title
;
 Structure of vancomycin and its complex with acetyl-D-alanyl-D-alanine
;
_journal_coden_ASTM NATUAS
_journal_issue 5642
_journal_name_full 'Nature (London, United Kingdom)'
_journal_page_first 223
_journal_paper_doi 10.1038/271223a0
_journal_volume 271
_journal_year 1978
_chemical_formula_moiety
;
C66 H74 Cl2 N8 O25,x(H2 O1)
;
_chemical_formula_sum 'C66 H76 Cl2 N8 O26'
_chemical_name_systematic
;
Carboxy-decarboxamido-vancomycin hydrate
;
_space_group_IT_number 19
_symmetry_cell_setting orthorhombic
_symmetry_Int_Tables_number 19
_symmetry_space_group_name_Hall 'P 2ac 2ab'
_symmetry_space_group_name_H-M 'P 21 21 21'
_cell_angle_alpha 90
_cell_angle_beta 90
_cell_angle_gamma 90
_cell_formula_units_Z 4
_cell_length_a 13.926(5)
_cell_length_b 21.578(5)
_cell_length_c 33.802(14)
_cell_volume 10157.340
_diffrn_ambient_temperature ?
_refine_ls_R_factor_gt 0.16
_refine_ls_wR_factor_gt 0.16
_cod_database_code 5000050

loop_
_symmetry_equiv_pos_site_id
_symmetry_equiv_pos_as_xyz
1 x,y,z
2 1/2+x,1/2-y,-z
3 -x,1/2+y,1/2-z
4 1/2-x,-y,1/2+z

loop_
_atom_site_label
_atom_site_type_symbol
_atom_site_fract_x
_atom_site_fract_y
_atom_site_fract_z
O1 O 0.79669(97) 0.98399(65) 0.75624(39)
O2 O 0.7597(14) 0.60601(85) 0.92035(53)
O3 O 0.9707(15) 0.72753(91) 0.50750(59)
O4 O 0.9307(13) 0.65374(81) 0.87266(54)
O5 O 1.0018(18) 0.5855(12) 0.54608(73)
O6 O 0.5307(15) 0.94844(93) 0.37759(60)
O7 O 0.6863(15) 0.84225(93) 0.56948(60)
O8 O 0.5647(19) 0.6511(12) 0.58726(78)
O9 O 0.5750(15) 0.85616(92) 0.77981(59)
O10 O 0.9808(15) 0.81364(96) 0.25281(58)
O11 O 0.6297(18) 0.9725(12) 0.58446(74)
O12 O 0.6732(25) 0.7992(16) 0.4239(10)
O13 O 0.6840(22) 0.5699(14) 0.48532(92)
O14 O 0.6548(25) 0.7138(16) 0.3302(10)
O15 O 0.8778(33) 0.7112(21) 0.2880(13)
O16 O 0.7329(23) 0.6773(14) 0.54355(88)
O17 O 0.5183(26) 0.7700(17) 0.6057(10)
O18 O 0.5702(20) 0.9114(13) 0.22094(84)
O19 O 0.8949(34) 0.6762(21) 0.4445(13)
O20 O 0.5266(24) 0.9169(15) 0.85185(95)
O21 O 0.8846(38) 0.5231(23) 0.4527(14)
O22 O 0.7546(27) 0.8381(17) 0.2563(10)
O23 O 0.7104(36) 0.6063(34) 0.2901(14)
O24 O 0.5424(24) 1.0105(15) 0.83946(95)
O25 O 0.6601(22) 0.8012(14) 0.48773(91)
O26 O 0.7236(23) 0.8797(14) 0.40868(91)
O27 O 0.6302(24) 1.0383(16) 0.77087(99)
O28 O 1.1110(23) 0.4454(13) 0.32173(89)
O29 O 0.9796(26) 0.5457(16) 0.3542(10)
O30 O 0.9213(34) 0.6096(22) 0.2657(14)
O31 O 0.8269(25) 0.9022(16) 0.3718(10)
Cl1 Cl 0.92740(41) 0.66834(23) 0.03754(18)
Cl2 Cl 0.86128(36) 0.95591(21) -0.01006(16)
C1 C 0.71542(96) 0.77694(59) -0.02046(38)
C2 C 0.72693(97) 0.73607(58) 0.00893(38)
C3 C 0.71077(92) 0.75087(58) 0.04901(37)
C4 C 0.69122(82) 0.81169(51) 0.05758(33)
C5 C 0.68463(92) 0.85398(56) 0.02882(37)
C6 C 0.70157(92) 0.83892(56) -0.00913(37)
O32 O 0.73354(56) 0.76103(34) -0.05939(22)
C7 C 0.7540(11) 0.62856(65) 0.02497(40)
C8 C 0.6748(11) 0.58877(71) 0.02916(44)
C9 C 0.6832(12) 0.53953(73) 0.05904(47)
C10 C 0.7629(11) 0.53287(69) 0.07830(42)
C11 C 0.8398(12) 0.56963(72) 0.07523(46)
C12 C 0.8356(10) 0.62210(65) 0.04605(42)
O33 O 0.74494(65) 0.67558(39) -0.00327(25)
C13 C 0.6795(10) 0.94411(61) -0.03115(40)
C14 C 0.5868(12) 0.96387(73) -0.04006(45)
C15 C 0.5614(12) 1.02525(77) -0.02902(48)
C16 C 0.6253(10) 1.06257(60) -0.00965(41)
C17 C 0.7190(11) 1.04164(66) -0.00497(42)
C18 C 0.74349(98) 0.98199(58) -0.01733(36)
O34 O 0.70015(66) 0.88127(41) -0.04068(27)
C19 C 0.64548(91) 0.75665(58) -0.08161(36)
O35 O 0.88423(70) 0.78332(43) -0.12552(27)
C20 C 0.67750(89) 0.74735(55) -0.12505(36)
O36 O 0.72256(63) 0.80528(39) -0.13980(24)
C21 C 0.58089(95) 0.73975(58) -0.14791(38)
O37 O 0.60882(73) 0.73106(45) -0.18972(28)
C22 C 0.5361(11) 0.67901(66) -0.13157(43)
O38 O 0.44065(76) 0.67618(47) -0.15182(30)
C23 C 0.5147(11) 0.69181(66) -0.08844(42)
C24 C 0.4721(15) 0.63546(94) -0.06793(58)
O39 O 0.5397(14) 0.57710(87) -0.07622(55)
O40 O 0.60468(66) 0.70274(41) -0.06875(25)
C25 C 0.8113(10) 0.79555(63) -0.15475(41)
C26 C 0.8430(12) 0.85276(73) -0.18069(48)
C27 C 0.8716(11) 0.91052(65) -0.15293(42)
N1 N 0.7794(12) 0.94383(75) -0.13731(48)
C28 C 0.9343(11) 0.89117(66) -0.11934(44)
O41 O 1.02981(81) 0.88029(49) -0.13339(31)
C29 C 0.8961(10) 0.83567(62) -0.09606(40)
C30 C 0.9636(12) 0.80992(74) -0.06509(47)
C31 C 0.92291(98) 0.95546(59) -0.17882(39)
C32 C 0.64400(97) 1.12389(60) 0.17371(39)
C33 C 0.65606(90) 1.08121(56) 0.14291(36)
C34 C 0.5882(11) 1.03272(67) 0.13831(42)
C35 C 0.5113(10) 1.02630(63) 0.16546(40)
C36 C 0.5012(12) 1.06198(75) 0.19496(48)
C37 C 0.5629(11) 1.11392(66) 0.19849(42)
O42 O 0.55149(78) 1.15750(49) 0.22920(32)
C38 C 0.7006(10) 1.18062(63) 0.17777(42)
C39 C 0.6853(11) 1.23206(67) 0.15373(44)
C40 C 0.7542(14) 1.28354(84) 0.15736(54)
C41 C 0.8256(13) 1.28017(79) 0.18197(50)
C42 C 0.8460(12) 1.22894(78) 0.20398(50)
C43 C 0.7733(12) 1.17943(72) 0.20199(45)
O43 O 0.8818(10) 1.33227(63) 0.18696(39)
O44 O 0.79727(81) 1.12650(53) 0.22436(33)
C44 C 0.6009(11) 1.12174(66) 0.00840(43)
O45 O 0.51254(83) 1.14826(50) -0.01003(33)
C45 C 0.5749(11) 1.10845(69) 0.05177(44)
N2 N 0.49936(89) 1.06100(57) 0.05469(36)
C46 C 0.5460(15) 1.16687(82) 0.07826(51)
N3 N 0.62030(95) 1.19795(57) 0.09139(35)
O46 O 0.4624(10) 1.17531(61) 0.08642(38)
C47 C 0.6056(11) 1.23747(68) 0.12705(44)
C48 C 0.5794(14) 1.30735(87) 0.11607(60)
O47 O 0.5937(10) 1.31942(64) 0.08045(42)
O48 O 0.54407(83) 1.33618(53) 0.14530(35)
C49 C 0.5096(12) 1.00650(74) 0.07276(44)
O49 O 0.43980(89) 0.97320(56) 0.07369(34)
C50 C 0.5968(10) 0.99467(62) 0.09948(39)
N4 N 0.59530(84) 0.92625(51) 0.10524(32)
C51 C 0.67846(99) 0.89606(59) 0.10851(38)
O50 O 0.75435(66) 0.92134(40) 0.11340(25)
C52 C 0.66793(99) 0.82666(60) 0.10277(39)
N5 N 0.73575(71) 0.79328(44) 0.12857(28)
C53 C 0.7064(11) 0.74650(67) 0.15135(43)
O51 O 0.62379(81) 0.72876(46) 0.15095(30)
C54 C 0.7827(12) 0.71412(71) 0.17505(45)
C55 C 0.7460(11) 0.65775(66) 0.19764(42)
N6 N 0.71778(79) 0.60702(48) 0.17098(30)
C56 C 0.6640(14) 0.66785(88) 0.22467(54)
O52 O 0.59305(90) 0.63946(52) 0.22587(32)
O53 O 0.6790(13) 0.71513(88) 0.24573(53)
C57 C 0.7659(13) 0.55336(80) 0.16852(50)
O54 O 0.8552(11) 0.55148(65) 0.17978(44)
C58 C 0.72119(99) 0.50443(60) 0.14726(38)
N7 N 0.7292(10) 0.44960(61) 0.17667(40)
C59 C 0.7627(13) 0.47806(79) 0.10747(49)
O55 O 0.86225(98) 0.46302(61) 0.11783(39)
C60 C 0.6538(13) 0.44342(79) 0.20244(52)
O56 O 0.57980(89) 0.47493(54) 0.20380(33)
C61 C 0.6684(14) 0.39005(82) 0.23067(54)
N8 N 0.5783(12) 0.35124(69) 0.22784(45)
C62 C 0.6737(19) 0.4156(12) 0.27554(78)
C63 C 0.7572(18) 0.4589(11) 0.28155(66)
C64 C 0.8818(35) 0.4245(21) 0.2756(14)
C65 C 0.7691(25) 0.4775(15) 0.32321(99)
C66 C 0.5852(16) 0.2888(10) 0.2492(6)

loop_
_atom_type_symbol
_atom_type_radius_bond
C 0.75
Cl 0.99
N 0.68
O 0.68
